data_4074981
loop_
_publ_author_name
'Hevia, Eva'
'Henderson, Kenneth W.'
'Kennedy, Alan R.'
'Mulvey, Robert E.'

_publ_section_title
;
 Synthesis and Characterization of New Mixed-Metal Sodium&#x2212;Magnesium
 Enolates Derived from 2,4,6-Trimethylacetophenone&#x2020;
;
_journal_issue 7
_journal_name_full Organometallics
_journal_page_first 1778
_journal_paper_doi 10.1021/om051076c
_journal_volume 25
_journal_year 2006
_chemical_formula_sum 'C78 H110 Mg2 N4 Na2 O6'
_chemical_formula_weight 1294.30
_chemical_name_systematic
;
 ?
;
_space_group_IT_number 14
_symmetry_cell_setting monoclinic
_symmetry_space_group_name_Hall '-P 2yn'
_symmetry_space_group_name_H-M 'P 1 21/n 1'
_atom_sites_solution_hydrogens geom
_atom_sites_solution_primary direct
_atom_sites_solution_secondary difmap
_audit_creation_method SHELXL-97
_cell_angle_alpha 90.00
_cell_angle_beta 98.688(1)
_cell_angle_gamma 90.00
_cell_formula_units_Z 4
_cell_length_a 16.7554(3)
_cell_length_b 20.1829(3)
_cell_length_c 23.4641(3)
_cell_measurement_reflns_used 18314
_cell_measurement_temperature 123(2)
_cell_measurement_theta_max 27.48
_cell_measurement_theta_min 1.00
_cell_volume 7843.9(2)
_computing_data_collection 'Denzo & Collect'
_computing_structure_refinement 'SHELXL-97 (Sheldrick, 1997)'
_diffrn_ambient_temperature 123(2)
_diffrn_measured_fraction_theta_full 0.997
_diffrn_measured_fraction_theta_max 0.997
_diffrn_measurement_device_type 'Nonius Kappa CCD'
_diffrn_measurement_method 'phi and omega scans'
_diffrn_radiation_monochromator graphite
_diffrn_radiation_source 'fine-focus sealed tube'
_diffrn_radiation_type MoK\a
_diffrn_radiation_wavelength 0.71073
_diffrn_reflns_av_R_equivalents 0.083
_diffrn_reflns_av_sigmaI/netI 0.0813
_diffrn_reflns_limit_h_max 21
_diffrn_reflns_limit_h_min -21
_diffrn_reflns_limit_k_max 26
_diffrn_reflns_limit_k_min -25
_diffrn_reflns_limit_l_max 30
_diffrn_reflns_limit_l_min -30
_diffrn_reflns_number 125283
_diffrn_reflns_theta_full 27.50
_diffrn_reflns_theta_max 27.50
_diffrn_reflns_theta_min 1.40
_exptl_absorpt_coefficient_mu 0.092
_exptl_absorpt_correction_type none
_exptl_crystal_colour colourless
_exptl_crystal_density_diffrn 1.096
_exptl_crystal_density_method 'not measured'
_exptl_crystal_description plate
_exptl_crystal_F_000 2800
_exptl_crystal_size_max 0.30
_exptl_crystal_size_mid 0.30
_exptl_crystal_size_min 0.03
_refine_diff_density_max 0.669
_refine_diff_density_min -0.321
_refine_diff_density_rms 0.047
_refine_ls_extinction_method none
_refine_ls_goodness_of_fit_ref 1.005
_refine_ls_hydrogen_treatment mixed
_refine_ls_matrix_type full
_refine_ls_number_parameters 900
_refine_ls_number_reflns 17965
_refine_ls_number_restraints 0
_refine_ls_restrained_S_all 1.005
_refine_ls_R_factor_all 0.1289
_refine_ls_R_factor_gt 0.0597
_refine_ls_shift/su_max 0.004
_refine_ls_shift/su_mean 0.000
_refine_ls_structure_factor_coef Fsqd
_refine_ls_weighting_details 'calc w=1/[\s^2^(Fo^2^)+(0.0569P)^2^+4.2514P] where P=(Fo^2^+2Fc^2^)/3'
_refine_ls_weighting_scheme calc
_refine_ls_wR_factor_gt 0.1235
_refine_ls_wR_factor_ref 0.1525
_reflns_number_gt 10163
_reflns_number_total 17965
_reflns_threshold_expression I>2sigma(I)
_cod_data_source_file om051076csi20051216_120730.cif
_cod_data_source_block grem159
_cod_original_sg_symbol_H-M P21/n
_cod_database_code 4074981

loop_
_symmetry_equiv_pos_as_xyz
'x, y, z'
'-x+1/2, y+1/2, -z+1/2'
'-x, -y, -z'
'x-1/2, -y-1/2, z-1/2'

loop_
_atom_site_label
_atom_site_type_symbol
_atom_site_fract_x
_atom_site_fract_y
_atom_site_fract_z
_atom_site_U_iso_or_equiv
_atom_site_adp_type
_atom_site_occupancy
_atom_site_symmetry_multiplicity
_atom_site_calc_flag
_atom_site_refinement_flags
_atom_site_disorder_assembly
_atom_site_disorder_group
Mg1 Mg 0.56332(4) 0.55425(4) 0.20530(3) 0.02407(17) Uani 1 1 d . . .
Mg2 Mg 0.43275(4) 0.49448(4) 0.26628(3) 0.02442(17) Uani 1 1 d . . .
Na1 Na 0.69544(5) 0.62255(5) 0.13985(4) 0.0356(2) Uani 1 1 d . . .
Na2 Na 0.30643(5) 0.43907(5) 0.34379(4) 0.0343(2) Uani 1 1 d . A .
O1 O 0.66785(9) 0.52617(8) 0.18791(6) 0.0298(4) Uani 1 1 d . . .
O2 O 0.56668(9) 0.63429(8) 0.16007(7) 0.0313(4) Uani 1 1 d . . .
O3 O 0.52885(9) 0.55516(7) 0.28265(6) 0.0260(3) Uani 1 1 d . . .
O4 O 0.46872(8) 0.49271(7) 0.18985(6) 0.0257(3) Uani 1 1 d . . .
O5 O 0.42971(9) 0.41713(7) 0.31568(6) 0.0282(4) Uani 1 1 d . . .
O6 O 0.32912(9) 0.52528(8) 0.28336(6) 0.0295(4) Uani 1 1 d . . .
N1 N 0.76300(13) 0.67182(12) 0.05820(9) 0.0460(6) Uani 1 1 d . . .
N2 N 0.80810(12) 0.69091(10) 0.18798(8) 0.0371(5) Uani 1 1 d . . .
N3 N 0.18178(14) 0.37335(11) 0.32317(10) 0.0478(6) Uani 1 1 d . . .
N4 N 0.25859(13) 0.41876(12) 0.44200(9) 0.0433(5) Uani 1 1 d . . .
C1 C 0.7088(2) 0.7001(2) 0.00938(15) 0.0941(14) Uani 1 1 d . . .
H1A H 0.7408 0.7195 -0.0181 0.141 Uiso 1 1 calc R . .
H1B H 0.6753 0.7346 0.0233 0.141 Uiso 1 1 calc R . .
H1C H 0.6739 0.6651 -0.0097 0.141 Uiso 1 1 calc R . .
C2 C 0.8155(3) 0.62502(19) 0.03491(16) 0.0891(12) Uani 1 1 d . . .
H2A H 0.8496 0.6488 0.0112 0.134 Uiso 1 1 calc R . .
H2B H 0.7827 0.5921 0.0112 0.134 Uiso 1 1 calc R . .
H2C H 0.8498 0.6026 0.0667 0.134 Uiso 1 1 calc R . .
C3 C 0.8099(2) 0.72703(16) 0.08755(13) 0.0619(9) Uani 1 1 d . . .
H3A H 0.7723 0.7633 0.0935 0.074 Uiso 1 1 calc R . .
H3B H 0.8471 0.7441 0.0620 0.074 Uiso 1 1 calc R . .
C4 C 0.85791(16) 0.70942(15) 0.14415(12) 0.0470(7) Uani 1 1 d . . .
H4A H 0.8941 0.6720 0.1386 0.056 Uiso 1 1 calc R . .
H4B H 0.8922 0.7477 0.1584 0.056 Uiso 1 1 calc R . .
C5 C 0.7768(2) 0.74994(16) 0.21318(14) 0.0620(9) Uani 1 1 d . . .
H5A H 0.7444 0.7366 0.2427 0.093 Uiso 1 1 calc R . .
H5B H 0.7430 0.7751 0.1830 0.093 Uiso 1 1 calc R . .
H5C H 0.8219 0.7776 0.2307 0.093 Uiso 1 1 calc R . .
C6 C 0.85801(19) 0.65458(17) 0.23403(13) 0.0630(9) Uani 1 1 d . . .
H6A H 0.9017 0.6833 0.2523 0.095 Uiso 1 1 calc R . .
H6B H 0.8810 0.6154 0.2179 0.095 Uiso 1 1 calc R . .
H6C H 0.8248 0.6406 0.2629 0.095 Uiso 1 1 calc R . .
C7 C 0.19714(19) 0.30919(15) 0.29818(13) 0.0578(8) Uani 1 1 d . A .
H7A H 0.2338 0.2833 0.3262 0.087 Uiso 1 1 calc R . .
H7B H 0.2219 0.3160 0.2634 0.087 Uiso 1 1 calc R . .
H7C H 0.1461 0.2852 0.2882 0.087 Uiso 1 1 calc R . .
C8 C 0.1240(2) 0.40898(18) 0.2808(2) 0.0951(14) Uani 1 1 d . A .
H8A H 0.0752 0.3822 0.2708 0.143 Uiso 1 1 calc R . .
H8B H 0.1484 0.4173 0.2460 0.143 Uiso 1 1 calc R . .
H8C H 0.1100 0.4513 0.2972 0.143 Uiso 1 1 calc R . .
C9 C 0.1424(3) 0.3697(3) 0.3719(2) 0.0455(13) Uiso 0.657(6) 1 d P A 1
H9A H 0.1027 0.3331 0.3672 0.055 Uiso 0.657(6) 1 calc PR A 1
H9B H 0.1131 0.4116 0.3762 0.055 Uiso 0.657(6) 1 calc PR A 1
C10 C 0.2057(3) 0.3577(2) 0.42568(18) 0.0432(13) Uiso 0.657(6) 1 d P A 1
H10A H 0.1777 0.3456 0.4585 0.052 Uiso 0.657(6) 1 calc PR A 1
H10B H 0.2405 0.3200 0.4183 0.052 Uiso 0.657(6) 1 calc PR A 1
C11 C 0.3295(3) 0.3988(3) 0.4814(2) 0.0607(16) Uiso 0.657(6) 1 d P A 1
H11A H 0.3605 0.3666 0.4624 0.091 Uiso 0.657(6) 1 calc PR A 1
H11B H 0.3130 0.3786 0.5157 0.091 Uiso 0.657(6) 1 calc PR A 1
H11C H 0.3632 0.4377 0.4927 0.091 Uiso 0.657(6) 1 calc PR A 1
C12 C 0.2130(3) 0.4663(2) 0.4681(2) 0.0530(14) Uiso 0.657(6) 1 d P A 1
H12A H 0.1664 0.4802 0.4402 0.079 Uiso 0.657(6) 1 calc PR A 1
H12B H 0.2470 0.5048 0.4801 0.079 Uiso 0.657(6) 1 calc PR A 1
H12C H 0.1942 0.4466 0.5018 0.079 Uiso 0.657(6) 1 calc PR A 1
C12A C 0.2589(7) 0.4799(5) 0.4855(4) 0.058(3) Uiso 0.343(6) 1 d P A 2
H12D H 0.3140 0.4971 0.4952 0.087 Uiso 0.343(6) 1 calc PR A 2
H12E H 0.2394 0.4651 0.5207 0.087 Uiso 0.343(6) 1 calc PR A 2
H12F H 0.2235 0.5150 0.4672 0.087 Uiso 0.343(6) 1 calc PR A 2
C11A C 0.3164(5) 0.3720(5) 0.4744(3) 0.033(2) Uiso 0.343(6) 1 d P A 2
H11D H 0.2943 0.3556 0.5081 0.050 Uiso 0.343(6) 1 calc PR A 2
H11E H 0.3676 0.3948 0.4871 0.050 Uiso 0.343(6) 1 calc PR A 2
H11F H 0.3254 0.3346 0.4495 0.050 Uiso 0.343(6) 1 calc PR A 2
C9A C 0.1664(6) 0.3492(4) 0.3893(4) 0.040(2) Uiso 0.343(6) 1 d P A 2
H9A1 H 0.1106 0.3320 0.3866 0.048 Uiso 0.343(6) 1 calc PR A 2
H9A2 H 0.2036 0.3121 0.4019 0.048 Uiso 0.343(6) 1 calc PR A 2
C10A C 0.1775(6) 0.3988(6) 0.4320(4) 0.062(3) Uiso 0.343(6) 1 d P A 2
H10C H 0.1428 0.4373 0.4193 0.074 Uiso 0.343(6) 1 calc PR A 2
H10D H 0.1617 0.3816 0.4681 0.074 Uiso 0.343(6) 1 calc PR A 2
C13 C 0.6733(2) 0.40953(15) 0.19901(13) 0.0504(8) Uani 1 1 d . . .
C14 C 0.70185(14) 0.46706(12) 0.18331(9) 0.0299(5) Uani 1 1 d . . .
C15 C 0.77834(14) 0.46790(12) 0.15684(10) 0.0322(5) Uani 1 1 d . . .
C16 C 0.85385(16) 0.47280(13) 0.19207(11) 0.0403(6) Uani 1 1 d . . .
C17 C 0.92362(16) 0.47326(15) 0.16681(13) 0.0513(7) Uani 1 1 d . . .
H17 H 0.9744 0.4764 0.1909 0.062 Uiso 1 1 calc R . .
C18 C 0.92153(17) 0.46934(15) 0.10762(14) 0.0531(8) Uani 1 1 d . . .
C19 C 0.84721(17) 0.46291(15) 0.07413(12) 0.0506(7) Uani 1 1 d . . .
H19 H 0.8448 0.4587 0.0336 0.061 Uiso 1 1 calc R . .
C20 C 0.77483(15) 0.46236(13) 0.09720(11) 0.0397(6) Uani 1 1 d . . .
C21 C 0.85843(19) 0.47645(17) 0.25676(12) 0.0617(9) Uani 1 1 d . . .
H21A H 0.9151 0.4778 0.2748 0.092 Uiso 1 1 calc R . .
H21B H 0.8323 0.4373 0.2705 0.092 Uiso 1 1 calc R . .
H21C H 0.8308 0.5165 0.2670 0.092 Uiso 1 1 calc R . .
C22 C 0.99825(19) 0.4722(2) 0.08100(17) 0.0871(13) Uani 1 1 d . . .
H22A H 0.9862 0.4604 0.0401 0.131 Uiso 1 1 calc R . .
H22B H 1.0377 0.4408 0.1008 0.131 Uiso 1 1 calc R . .
H22C H 1.0206 0.5171 0.0848 0.131 Uiso 1 1 calc R . .
C23 C 0.69506(17) 0.45629(17) 0.05792(11) 0.0559(8) Uani 1 1 d . . .
H23A H 0.6565 0.4327 0.0780 0.084 Uiso 1 1 calc R . .
H23B H 0.7028 0.4317 0.0232 0.084 Uiso 1 1 calc R . .
H23C H 0.6741 0.5006 0.0471 0.084 Uiso 1 1 calc R . .
C24 C 0.42775(17) 0.65469(16) 0.13071(14) 0.0482(7) Uani 1 1 d . . .
C25 C 0.50513(14) 0.67159(12) 0.13475(10) 0.0319(5) Uani 1 1 d . . .
C26 C 0.52832(13) 0.73601(11) 0.11012(10) 0.0292(5) Uani 1 1 d . . .
C27 C 0.55753(14) 0.78797(12) 0.14679(10) 0.0335(6) Uani 1 1 d . . .
C28 C 0.57537(16) 0.84848(13) 0.12331(11) 0.0414(6) Uani 1 1 d . . .
H28 H 0.5959 0.8834 0.1485 0.050 Uiso 1 1 calc R . .
C29 C 0.56412(17) 0.85937(13) 0.06432(11) 0.0449(7) Uani 1 1 d . . .
C30 C 0.53632(18) 0.80706(13) 0.02877(11) 0.0459(7) Uani 1 1 d . . .
H30 H 0.5292 0.8134 -0.0118 0.055 Uiso 1 1 calc R . .
C31 C 0.51837(16) 0.74545(12) 0.05028(10) 0.0377(6) Uani 1 1 d . . .
C32 C 0.56523(18) 0.77998(14) 0.21118(11) 0.0478(7) Uani 1 1 d . . .
H32A H 0.5946 0.8179 0.2302 0.072 Uiso 1 1 calc R . .
H32B H 0.5947 0.7391 0.2228 0.072 Uiso 1 1 calc R . .
H32C H 0.5113 0.7778 0.2225 0.072 Uiso 1 1 calc R . .
C33 C 0.5830(2) 0.92620(15) 0.04067(14) 0.0749(11) Uani 1 1 d . . .
H33A H 0.5700 0.9611 0.0668 0.112 Uiso 1 1 calc R . .
H33B H 0.5508 0.9325 0.0026 0.112 Uiso 1 1 calc R . .
H33C H 0.6406 0.9284 0.0373 0.112 Uiso 1 1 calc R . .
C34 C 0.4908(2) 0.68955(14) 0.00902(12) 0.0556(8) Uani 1 1 d . . .
H34A H 0.4320 0.6847 0.0055 0.083 Uiso 1 1 calc R . .
H34B H 0.5168 0.6482 0.0237 0.083 Uiso 1 1 calc R . .
H34C H 0.5056 0.6995 -0.0289 0.083 Uiso 1 1 calc R . .
C35 C 0.50921(16) 0.56693(14) 0.37968(11) 0.0383(6) Uani 1 1 d . . .
C36 C 0.54924(13) 0.58066(12) 0.33643(9) 0.0280(5) Uani 1 1 d . . .
C37 C 0.62130(13) 0.62564(12) 0.34645(9) 0.0272(5) Uani 1 1 d . . .
C38 C 0.69905(14) 0.59784(12) 0.35665(9) 0.0303(5) Uani 1 1 d . . .
C39 C 0.76493(14) 0.63987(13) 0.37179(10) 0.0345(6) Uani 1 1 d . . .
H39 H 0.8175 0.6212 0.3791 0.041 Uiso 1 1 calc R . .
C40 C 0.75639(15) 0.70748(13) 0.37649(10) 0.0372(6) Uani 1 1 d . . .
C41 C 0.67955(15) 0.73410(13) 0.36533(10) 0.0361(6) Uani 1 1 d . . .
H41 H 0.6729 0.7807 0.3676 0.043 Uiso 1 1 calc R . .
C42 C 0.61138(14) 0.69409(12) 0.35084(9) 0.0298(5) Uani 1 1 d . . .
C43 C 0.71102(15) 0.52399(13) 0.35338(11) 0.0414(6) Uani 1 1 d . . .
H43A H 0.7671 0.5130 0.3687 0.062 Uiso 1 1 calc R . .
H43B H 0.6989 0.5096 0.3131 0.062 Uiso 1 1 calc R . .
H43C H 0.6748 0.5014 0.3762 0.062 Uiso 1 1 calc R . .
C44 C 0.82957(17) 0.75113(16) 0.39426(14) 0.0587(8) Uani 1 1 d . . .
H44A H 0.8592 0.7565 0.3616 0.088 Uiso 1 1 calc R . .
H44B H 0.8649 0.7305 0.4265 0.088 Uiso 1 1 calc R . .
H44C H 0.8120 0.7946 0.4062 0.088 Uiso 1 1 calc R . .
C45 C 0.52833(15) 0.72505(13) 0.34255(11) 0.0379(6) Uani 1 1 d . . .
H45A H 0.4950 0.7048 0.3092 0.057 Uiso 1 1 calc R . .
H45B H 0.5330 0.7728 0.3360 0.057 Uiso 1 1 calc R . .
H45C H 0.5032 0.7177 0.3771 0.057 Uiso 1 1 calc R . .
C46 C 0.47581(17) 0.47303(16) 0.09154(11) 0.0436(7) Uani 1 1 d . . .
C47 C 0.44243(14) 0.46263(12) 0.13842(9) 0.0293(5) Uani 1 1 d . . .
C48 C 0.37091(14) 0.41797(13) 0.13857(9) 0.0312(6) Uani 1 1 d . . .
C49 C 0.38179(16) 0.35019(13) 0.15197(10) 0.0376(6) Uani 1 1 d . . .
C50 C 0.31377(17) 0.31009(14) 0.15145(10) 0.0449(7) Uani 1 1 d . . .
H50 H 0.3208 0.2644 0.1606 0.054 Uiso 1 1 calc R . .
C51 C 0.23650(18) 0.33511(15) 0.13802(11) 0.0478(7) Uani 1 1 d . . .
C52 C 0.22701(16) 0.40190(16) 0.12483(11) 0.0459(7) Uani 1 1 d . . .
H52 H 0.1740 0.4194 0.1155 0.055 Uiso 1 1 calc R . .
C53 C 0.29325(15) 0.44447(13) 0.12486(10) 0.0363(6) Uani 1 1 d . . .
C54 C 0.46463(17) 0.32103(14) 0.16673(11) 0.0467(7) Uani 1 1 d . . .
H54A H 0.4890 0.3360 0.2052 0.070 Uiso 1 1 calc R . .
H54B H 0.4982 0.3354 0.1383 0.070 Uiso 1 1 calc R . .
H54C H 0.4608 0.2726 0.1664 0.070 Uiso 1 1 calc R . .
C55 C 0.16205(19) 0.29140(18) 0.13526(13) 0.0702(10) Uani 1 1 d . . .
H55A H 0.1442 0.2778 0.0953 0.105 Uiso 1 1 calc R . .
H55B H 0.1188 0.3162 0.1494 0.105 Uiso 1 1 calc R . .
H55C H 0.1752 0.2520 0.1593 0.105 Uiso 1 1 calc R . .
C56 C 0.27987(15) 0.51647(14) 0.10981(11) 0.0445(7) Uani 1 1 d . . .
H56A H 0.2920 0.5434 0.1448 0.067 Uiso 1 1 calc R . .
H56B H 0.2235 0.5233 0.0926 0.067 Uiso 1 1 calc R . .
H56C H 0.3154 0.5296 0.0822 0.067 Uiso 1 1 calc R . .
C57 C 0.56857(16) 0.39034(14) 0.32533(11) 0.0359(6) Uani 1 1 d . . .
C58 C 0.49476(14) 0.38199(11) 0.33852(9) 0.0273(5) Uani 1 1 d . . .
C59 C 0.47917(14) 0.33080(12) 0.38213(10) 0.0297(5) Uani 1 1 d . . .
C60 C 0.43460(15) 0.27400(12) 0.36423(10) 0.0345(6) Uani 1 1 d . . .
C61 C 0.42009(18) 0.22755(13) 0.40535(12) 0.0466(7) Uani 1 1 d . . .
H61 H 0.3889 0.1893 0.3934 0.056 Uiso 1 1 calc R . .
C62 C 0.45043(19) 0.23588(14) 0.46379(12) 0.0509(8) Uani 1 1 d . . .
C63 C 0.49561(17) 0.29108(14) 0.47988(11) 0.0449(7) Uani 1 1 d . . .
H63 H 0.5174 0.2966 0.5194 0.054 Uiso 1 1 calc R . .
C64 C 0.51088(15) 0.33937(13) 0.44089(10) 0.0354(6) Uani 1 1 d . . .
C65 C 0.40611(16) 0.26067(13) 0.30109(11) 0.0416(6) Uani 1 1 d . . .
H65A H 0.3847 0.3016 0.2822 0.062 Uiso 1 1 calc R . .
H65B H 0.3636 0.2269 0.2972 0.062 Uiso 1 1 calc R . .
H65C H 0.4515 0.2448 0.2829 0.062 Uiso 1 1 calc R . .
C66 C 0.4316(3) 0.18474(17) 0.50761(15) 0.0858(12) Uani 1 1 d . . .
H66A H 0.4789 0.1789 0.5373 0.129 Uiso 1 1 calc R . .
H66B H 0.4179 0.1424 0.4881 0.129 Uiso 1 1 calc R . .
H66C H 0.3859 0.2000 0.5257 0.129 Uiso 1 1 calc R . .
C67 C 0.55940(17) 0.39979(15) 0.46192(11) 0.0482(7) Uani 1 1 d . . .
H67A H 0.5575 0.4062 0.5031 0.072 Uiso 1 1 calc R . .
H67B H 0.5367 0.4388 0.4405 0.072 Uiso 1 1 calc R . .
H67C H 0.6155 0.3937 0.4559 0.072 Uiso 1 1 calc R . .
C68 C 0.32683(18) 0.63779(15) 0.25424(12) 0.0433(7) Uani 1 1 d . . .
C69 C 0.29597(14) 0.58552(12) 0.27778(10) 0.0299(5) Uani 1 1 d . . .
C70 C 0.21736(14) 0.59226(11) 0.30145(10) 0.0293(5) Uani 1 1 d . . .
C71 C 0.14355(14) 0.58485(12) 0.26521(10) 0.0312(5) Uani 1 1 d . . .
C72 C 0.07231(14) 0.59085(13) 0.28820(10) 0.0363(6) Uani 1 1 d . . .
H72 H 0.0224 0.5854 0.2635 0.044 Uiso 1 1 calc R . .
C73 C 0.07139(15) 0.60455(13) 0.34591(10) 0.0369(6) Uani 1 1 d . . .
C74 C 0.14508(15) 0.61279(13) 0.38113(10) 0.0398(6) Uani 1 1 d . . .
H74 H 0.1458 0.6230 0.4207 0.048 Uiso 1 1 calc R . .
C75 C 0.21799(14) 0.60640(13) 0.35984(10) 0.0361(6) Uani 1 1 d . . .
C76 C 0.14095(15) 0.56985(14) 0.20213(10) 0.0429(7) Uani 1 1 d . . .
H76A H 0.0852 0.5733 0.1824 0.064 Uiso 1 1 calc R . .
H76B H 0.1610 0.5248 0.1976 0.064 Uiso 1 1 calc R . .
H76C H 0.1749 0.6016 0.1853 0.064 Uiso 1 1 calc R . .
C77 C -0.00746(15) 0.61053(16) 0.36955(11) 0.0504(8) Uani 1 1 d . . .
H77A H -0.0015 0.5908 0.4081 0.076 Uiso 1 1 calc R . .
H77B H -0.0501 0.5872 0.3440 0.076 Uiso 1 1 calc R . .
H77C H -0.0219 0.6574 0.3718 0.076 Uiso 1 1 calc R . .
C78 C 0.29699(16) 0.61427(17) 0.40044(11) 0.0537(8) Uani 1 1 d . . .
H78A H 0.3180 0.5705 0.4130 0.081 Uiso 1 1 calc R . .
H78B H 0.2878 0.6402 0.4341 0.081 Uiso 1 1 calc R . .
H78C H 0.3362 0.6372 0.3804 0.081 Uiso 1 1 calc R . .
H57B H 0.6144(16) 0.3636(13) 0.3443(10) 0.043(7) Uiso 1 1 d . . .
H46B H 0.5208(15) 0.5016(12) 0.0920(10) 0.036(7) Uiso 1 1 d . . .
H35B H 0.5238(14) 0.5864(12) 0.4166(11) 0.039(7) Uiso 1 1 d . . .
H24A H 0.3852(16) 0.6823(14) 0.1103(11) 0.048(8) Uiso 1 1 d . . .
H35A H 0.4611(16) 0.5386(13) 0.3752(11) 0.047(8) Uiso 1 1 d . . .
H46A H 0.4542(16) 0.4517(13) 0.0557(12) 0.050(8) Uiso 1 1 d . . .
H68B H 0.3772(17) 0.6359(13) 0.2380(11) 0.050(8) Uiso 1 1 d . . .
H57A H 0.5812(15) 0.4243(14) 0.2964(11) 0.050(8) Uiso 1 1 d . . .
H68A H 0.3015(16) 0.6814(14) 0.2547(11) 0.049(8) Uiso 1 1 d . . .
H24B H 0.4099(18) 0.6124(16) 0.1459(13) 0.067(9) Uiso 1 1 d . . .
H13B H 0.6230(17) 0.4080(14) 0.2142(12) 0.055(8) Uiso 1 1 d . . .
H13A H 0.7014(17) 0.3704(15) 0.1967(12) 0.058(9) Uiso 1 1 d . . .

loop_
_atom_site_aniso_label
_atom_site_aniso_U_11
_atom_site_aniso_U_22
_atom_site_aniso_U_33
_atom_site_aniso_U_23
_atom_site_aniso_U_13
_atom_site_aniso_U_12
Mg1 0.0228(4) 0.0244(4) 0.0252(4) 0.0017(3) 0.0042(3) -0.0023(3)
Mg2 0.0226(4) 0.0257(4) 0.0253(4) 0.0019(3) 0.0048(3) -0.0015(3)
Na1 0.0312(5) 0.0381(6) 0.0382(5) 0.0047(4) 0.0074(4) -0.0079(4)
Na2 0.0331(5) 0.0342(5) 0.0378(5) 0.0015(4) 0.0126(4) -0.0035(4)
O1 0.0282(9) 0.0272(9) 0.0352(9) 0.0004(7) 0.0084(7) 0.0022(7)
O2 0.0265(9) 0.0290(9) 0.0381(9) 0.0103(7) 0.0035(7) 0.0018(7)
O3 0.0259(8) 0.0295(9) 0.0223(8) -0.0019(7) 0.0025(6) -0.0021(7)
O4 0.0248(8) 0.0289(9) 0.0230(8) -0.0017(6) 0.0021(6) -0.0053(7)
O5 0.0287(9) 0.0281(9) 0.0279(8) 0.0047(7) 0.0043(6) 0.0015(7)
O6 0.0257(8) 0.0271(9) 0.0361(9) 0.0024(7) 0.0059(7) 0.0018(7)
N1 0.0485(14) 0.0558(15) 0.0350(12) 0.0008(11) 0.0100(10) -0.0039(12)
N2 0.0345(12) 0.0406(13) 0.0361(11) 0.0001(10) 0.0053(9) -0.0049(10)
N3 0.0436(14) 0.0392(14) 0.0631(15) -0.0135(12) 0.0166(11) -0.0126(11)
N4 0.0367(13) 0.0566(15) 0.0380(12) 0.0042(11) 0.0103(9) 0.0069(11)
C1 0.079(3) 0.137(4) 0.065(2) 0.036(2) 0.007(2) 0.010(3)
C2 0.118(3) 0.076(3) 0.079(3) -0.011(2) 0.034(2) 0.013(2)
C3 0.070(2) 0.059(2) 0.063(2) 0.0087(16) 0.0290(17) -0.0132(17)
C4 0.0407(16) 0.0489(18) 0.0532(17) -0.0059(14) 0.0130(13) -0.0168(14)
C5 0.068(2) 0.060(2) 0.062(2) -0.0099(16) 0.0215(16) 0.0106(17)
C6 0.061(2) 0.072(2) 0.0536(19) 0.0075(16) 0.0020(15) 0.0062(18)
C7 0.058(2) 0.0506(19) 0.065(2) -0.0166(15) 0.0092(15) -0.0002(15)
C8 0.060(2) 0.049(2) 0.173(4) 0.021(3) 0.006(3) 0.0006(19)
C13 0.066(2) 0.0317(17) 0.0602(19) 0.0037(14) 0.0313(16) 0.0031(16)
C14 0.0352(14) 0.0279(13) 0.0268(12) 0.0000(10) 0.0058(10) 0.0029(11)
C15 0.0354(14) 0.0249(13) 0.0373(13) 0.0002(10) 0.0088(11) 0.0062(11)
C16 0.0407(16) 0.0327(15) 0.0459(15) 0.0021(12) 0.0017(12) 0.0039(12)
C17 0.0315(15) 0.0556(19) 0.065(2) -0.0060(15) 0.0015(13) 0.0063(14)
C18 0.0368(16) 0.0538(19) 0.072(2) -0.0220(16) 0.0200(14) 0.0038(14)
C19 0.0492(18) 0.060(2) 0.0465(16) -0.0208(14) 0.0205(13) 0.0005(15)
C20 0.0373(15) 0.0439(16) 0.0394(14) -0.0082(12) 0.0105(11) 0.0025(12)
C21 0.061(2) 0.073(2) 0.0462(17) 0.0139(16) -0.0085(14) -0.0102(17)
C22 0.044(2) 0.118(3) 0.107(3) -0.045(3) 0.0362(19) -0.015(2)
C23 0.0461(17) 0.087(2) 0.0357(15) -0.0061(15) 0.0088(12) -0.0042(16)
C24 0.0313(16) 0.0437(18) 0.069(2) 0.0173(15) 0.0061(14) 0.0029(14)
C25 0.0313(14) 0.0317(14) 0.0332(13) 0.0044(11) 0.0067(10) 0.0028(11)
C26 0.0270(13) 0.0288(13) 0.0315(12) 0.0045(10) 0.0039(10) 0.0048(10)
C27 0.0353(14) 0.0336(14) 0.0319(13) 0.0010(11) 0.0060(10) 0.0038(11)
C28 0.0509(17) 0.0313(15) 0.0411(15) -0.0052(12) 0.0046(12) -0.0035(12)
C29 0.0612(19) 0.0308(15) 0.0435(16) 0.0077(12) 0.0100(13) -0.0043(13)
C30 0.068(2) 0.0364(16) 0.0311(14) 0.0075(12) 0.0014(13) -0.0009(14)
C31 0.0465(16) 0.0314(14) 0.0334(13) 0.0036(11) 0.0004(11) -0.0003(12)
C32 0.0622(19) 0.0471(17) 0.0352(14) 0.0001(13) 0.0106(13) 0.0039(15)
C33 0.124(3) 0.0379(18) 0.063(2) 0.0137(16) 0.014(2) -0.0170(19)
C34 0.082(2) 0.0404(17) 0.0396(16) 0.0010(13) -0.0065(15) -0.0043(16)
C35 0.0341(15) 0.0525(18) 0.0286(13) -0.0064(12) 0.0059(11) -0.0115(13)
C36 0.0251(12) 0.0325(13) 0.0259(12) -0.0026(10) 0.0023(9) 0.0002(10)
C37 0.0259(12) 0.0352(14) 0.0207(11) -0.0035(10) 0.0043(9) -0.0018(10)
C38 0.0280(13) 0.0387(15) 0.0247(12) -0.0030(10) 0.0059(9) 0.0003(11)
C39 0.0224(13) 0.0484(17) 0.0328(13) 0.0005(12) 0.0041(10) -0.0013(11)
C40 0.0327(14) 0.0451(17) 0.0332(13) -0.0033(12) 0.0035(11) -0.0110(12)
C41 0.0436(16) 0.0313(14) 0.0344(13) -0.0041(11) 0.0085(11) -0.0061(12)
C42 0.0314(13) 0.0362(14) 0.0224(11) -0.0039(10) 0.0064(9) -0.0004(11)
C43 0.0313(14) 0.0420(16) 0.0498(16) -0.0047(13) 0.0023(12) 0.0059(12)
C44 0.0440(18) 0.056(2) 0.072(2) -0.0027(16) -0.0033(15) -0.0193(15)
C45 0.0384(15) 0.0375(15) 0.0386(14) -0.0006(12) 0.0085(11) 0.0055(12)
C46 0.0394(16) 0.0609(19) 0.0316(14) -0.0106(13) 0.0095(12) -0.0189(15)
C47 0.0280(13) 0.0326(14) 0.0266(12) -0.0037(10) 0.0023(9) -0.0024(10)
C48 0.0304(13) 0.0424(15) 0.0210(11) -0.0078(10) 0.0048(9) -0.0110(11)
C49 0.0477(16) 0.0394(16) 0.0257(12) -0.0064(11) 0.0057(11) -0.0123(13)
C50 0.060(2) 0.0418(16) 0.0332(14) -0.0065(12) 0.0071(13) -0.0173(14)
C51 0.0550(19) 0.058(2) 0.0311(14) -0.0082(13) 0.0073(12) -0.0313(16)
C52 0.0335(15) 0.070(2) 0.0344(14) -0.0090(14) 0.0065(11) -0.0139(14)
C53 0.0345(14) 0.0481(16) 0.0274(12) -0.0070(11) 0.0077(10) -0.0113(12)
C54 0.0565(19) 0.0396(16) 0.0446(15) 0.0006(13) 0.0099(13) -0.0015(14)
C55 0.065(2) 0.089(3) 0.0566(19) -0.0095(18) 0.0081(16) -0.051(2)
C56 0.0292(14) 0.061(2) 0.0434(15) -0.0022(13) 0.0070(11) -0.0011(13)
C57 0.0344(15) 0.0338(15) 0.0419(15) 0.0022(12) 0.0134(12) 0.0041(12)
C58 0.0326(13) 0.0226(12) 0.0268(12) -0.0024(10) 0.0047(10) 0.0021(10)
C59 0.0288(13) 0.0271(13) 0.0349(13) 0.0037(10) 0.0102(10) 0.0095(10)
C60 0.0391(15) 0.0286(14) 0.0388(14) 0.0046(11) 0.0153(11) 0.0075(11)
C61 0.0609(19) 0.0276(15) 0.0551(18) 0.0049(13) 0.0208(14) 0.0015(13)
C62 0.070(2) 0.0402(17) 0.0466(17) 0.0140(14) 0.0217(15) 0.0125(15)
C63 0.0568(18) 0.0455(17) 0.0337(14) 0.0084(13) 0.0107(12) 0.0145(15)
C64 0.0360(14) 0.0386(15) 0.0325(13) 0.0050(11) 0.0082(10) 0.0125(12)
C65 0.0481(16) 0.0307(14) 0.0473(16) -0.0017(12) 0.0114(12) -0.0029(12)
C66 0.144(4) 0.057(2) 0.063(2) 0.0253(18) 0.035(2) 0.002(2)
C67 0.0471(17) 0.062(2) 0.0335(14) -0.0020(13) -0.0014(12) -0.0002(15)
C68 0.0408(17) 0.0339(16) 0.0574(18) 0.0101(13) 0.0143(13) 0.0014(13)
C69 0.0275(13) 0.0288(14) 0.0323(13) -0.0006(10) 0.0006(10) 0.0004(11)
C70 0.0302(13) 0.0246(13) 0.0328(13) 0.0045(10) 0.0041(10) 0.0063(10)
C71 0.0306(13) 0.0280(13) 0.0346(13) -0.0011(10) 0.0037(10) 0.0040(11)
C72 0.0280(13) 0.0432(16) 0.0362(14) -0.0040(12) -0.0002(10) 0.0067(11)
C73 0.0331(14) 0.0422(16) 0.0357(14) -0.0014(11) 0.0067(11) 0.0101(12)
C74 0.0412(16) 0.0508(17) 0.0274(13) -0.0031(12) 0.0047(11) 0.0058(13)
C75 0.0286(13) 0.0448(16) 0.0339(13) 0.0030(11) 0.0012(10) 0.0013(12)
C76 0.0352(15) 0.0551(18) 0.0382(14) -0.0099(13) 0.0048(11) 0.0012(13)
C77 0.0367(16) 0.076(2) 0.0391(15) -0.0076(14) 0.0086(12) 0.0103(15)
C78 0.0392(16) 0.083(2) 0.0364(15) 0.0013(15) -0.0017(12) -0.0061(16)

loop_
_atom_type_symbol
_atom_type_description
_atom_type_scat_dispersion_real
_atom_type_scat_dispersion_imag
_atom_type_scat_source
Mg Mg 0.0486 0.0363 'International Tables Vol C Tables 4.2.6.8 and 6.1.1.4'
Na Na 0.0362 0.0249 'International Tables Vol C Tables 4.2.6.8 and 6.1.1.4'
O O 0.0106 0.0060 'International Tables Vol C Tables 4.2.6.8 and 6.1.1.4'
N N 0.0061 0.0033 'International Tables Vol C Tables 4.2.6.8 and 6.1.1.4'
C C 0.0033 0.0016 'International Tables Vol C Tables 4.2.6.8 and 6.1.1.4'
H H 0.0000 0.0000 'International Tables Vol C Tables 4.2.6.8 and 6.1.1.4'

loop_
_geom_angle_atom_site_label_1
_geom_angle_atom_site_label_2
_geom_angle_atom_site_label_3
_geom_angle
O2 Mg1 O1 91.52(7)
O2 Mg1 O3 121.95(7)
O1 Mg1 O3 126.21(7)
O2 Mg1 O4 120.35(7)
O1 Mg1 O4 119.67(7)
O3 Mg1 O4 80.77(6)
O2 Mg1 Mg2 132.16(6)
O1 Mg1 Mg2 136.00(6)
O3 Mg1 Mg2 40.88(5)
O4 Mg1 Mg2 39.90(4)
O2 Mg1 Na1 45.33(5)
O1 Mg1 Na1 46.51(5)
O3 Mg1 Na1 138.97(5)
O4 Mg1 Na1 140.18(5)
Mg2 Mg1 Na1 177.48(3)
O6 Mg2 O5 91.67(7)
O6 Mg2 O4 126.70(7)
O5 Mg2 O4 124.32(7)
O6 Mg2 O3 118.70(7)
O5 Mg2 O3 117.75(7)
O4 Mg2 O3 80.76(6)
O6 Mg2 Mg1 134.41(6)
O5 Mg2 Mg1 133.09(6)
O4 Mg2 Mg1 40.55(4)
O3 Mg2 Mg1 40.22(4)
O6 Mg2 Na2 45.94(5)
O5 Mg2 Na2 45.74(5)
O4 Mg2 Na2 146.03(5)
O3 Mg2 Na2 133.16(5)
Mg1 Mg2 Na2 173.34(3)
O2 Na1 O1 73.98(6)
O2 Na1 N2 121.76(7)
O1 Na1 N2 116.04(7)
O2 Na1 N1 130.52(7)
O1 Na1 N1 145.74(8)
N2 Na1 N1 74.47(7)
O2 Na1 Mg1 37.00(4)
O1 Na1 Mg1 37.22(4)
N2 Na1 Mg1 123.99(6)
N1 Na1 Mg1 160.41(6)
O5 Na2 O6 74.43(6)
O5 Na2 N3 127.69(8)
O6 Na2 N3 119.91(8)
O5 Na2 N4 129.56(7)
O6 Na2 N4 140.18(8)
N3 Na2 N4 73.82(8)
O5 Na2 Mg2 37.30(4)
O6 Na2 Mg2 37.13(4)
N3 Na2 Mg2 133.86(6)
N4 Na2 Mg2 152.22(6)
C14 O1 Mg1 133.47(14)
C14 O1 Na1 126.12(14)
Mg1 O1 Na1 96.27(7)
C25 O2 Mg1 128.79(14)
C25 O2 Na1 130.67(14)
Mg1 O2 Na1 97.67(7)
C36 O3 Mg1 141.78(14)
C36 O3 Mg2 119.31(13)
Mg1 O3 Mg2 98.90(7)
C47 O4 Mg2 135.17(14)
C47 O4 Mg1 125.27(13)
Mg2 O4 Mg1 99.55(7)
C58 O5 Mg2 124.60(14)
C58 O5 Na2 134.13(13)
Mg2 O5 Na2 96.97(7)
C69 O6 Mg2 130.02(14)
C69 O6 Na2 129.87(14)
Mg2 O6 Na2 96.93(7)
C2 N1 C1 107.4(3)
C2 N1 C3 110.9(3)
C1 N1 C3 107.2(3)
C2 N1 Na1 112.9(2)
C1 N1 Na1 116.3(2)
C3 N1 Na1 102.03(15)
C6 N2 C5 108.1(2)
C6 N2 C4 108.9(2)
C5 N2 C4 110.7(2)
C6 N2 Na1 111.75(17)
C5 N2 Na1 110.11(17)
C4 N2 Na1 107.35(15)
C9 N3 C7 114.4(3)
C9 N3 C8 103.5(3)
C7 N3 C8 107.5(3)
C9 N3 C9A 23.0(3)
C7 N3 C9A 100.0(4)
C8 N3 C9A 126.2(4)
C9 N3 Na2 110.9(2)
C7 N3 Na2 111.18(17)
C8 N3 Na2 108.81(19)
C9A N3 Na2 102.6(3)
C10A N4 C12 72.3(5)
C10A N4 C11 135.1(5)
C12 N4 C11 110.9(3)
C10A N4 C11A 116.5(6)
C12 N4 C11A 124.2(4)
C11 N4 C11A 23.6(4)
C10A N4 C10 38.5(4)
C12 N4 C10 108.8(3)
C11 N4 C10 108.9(3)
C11A N4 C10 85.7(4)
C10A N4 C12A 103.8(6)
C12 N4 C12A 32.4(4)
C11 N4 C12A 83.3(4)
C11A N4 C12A 103.0(5)
C10 N4 C12A 136.5(4)
C10A N4 Na2 108.6(4)
C12 N4 Na2 122.4(2)
C11 N4 Na2 106.1(2)
C11A N4 Na2 107.0(3)
C10 N4 Na2 98.65(19)
C12A N4 Na2 118.3(4)
N1 C1 H1A 109.5
N1 C1 H1B 109.5
H1A C1 H1B 109.5
N1 C1 H1C 109.5
H1A C1 H1C 109.5
H1B C1 H1C 109.5
N1 C2 H2A 109.5
N1 C2 H2B 109.5
H2A C2 H2B 109.5
N1 C2 H2C 109.5
H2A C2 H2C 109.5
H2B C2 H2C 109.5
N1 C3 C4 114.5(2)
N1 C3 H3A 108.6
C4 C3 H3A 108.6
N1 C3 H3B 108.6
C4 C3 H3B 108.6
H3A C3 H3B 107.6
N2 C4 C3 113.5(2)
N2 C4 H4A 108.9
C3 C4 H4A 108.9
N2 C4 H4B 108.9
C3 C4 H4B 108.9
H4A C4 H4B 107.7
N2 C5 H5A 109.5
N2 C5 H5B 109.5
H5A C5 H5B 109.5
N2 C5 H5C 109.5
H5A C5 H5C 109.5
H5B C5 H5C 109.5
N2 C6 H6A 109.5
N2 C6 H6B 109.5
H6A C6 H6B 109.5
N2 C6 H6C 109.5
H6A C6 H6C 109.5
H6B C6 H6C 109.5
N3 C7 H7A 109.5
N3 C7 H7B 109.5
H7A C7 H7B 109.5
N3 C7 H7C 109.5
H7A C7 H7C 109.5
H7B C7 H7C 109.5
N3 C8 H8A 109.5
N3 C8 H8B 109.5
H8A C8 H8B 109.5
N3 C8 H8C 109.5
H8A C8 H8C 109.5
H8B C8 H8C 109.5
N3 C9 C10 108.9(4)
N3 C9 H9A 109.9
C10 C9 H9A 109.9
N3 C9 H9B 109.9
C10 C9 H9B 109.9
H9A C9 H9B 108.3
N4 C10 C9 112.3(3)
N4 C10 H10A 109.1
C9 C10 H10A 109.1
N4 C10 H10B 109.1
C9 C10 H10B 109.1
H10A C10 H10B 107.9
N4 C11 H11A 109.5
N4 C11 H11B 109.5
H11A C11 H11B 109.5
N4 C11 H11C 109.5
H11A C11 H11C 109.5
H11B C11 H11C 109.5
N4 C12 H12A 109.5
N4 C12 H12B 109.5
N4 C12 H12C 109.5
N4 C12A H12D 109.5
N4 C12A H12E 109.5
H12D C12A H12E 109.5
N4 C12A H12F 109.5
H12D C12A H12F 109.5
H12E C12A H12F 109.5
N4 C11A H11D 109.5
N4 C11A H11E 109.5
H11D C11A H11E 109.5
N4 C11A H11F 109.5
H11D C11A H11F 109.5
H11E C11A H11F 109.5
C10A C9A N3 115.3(7)
C10A C9A H9A1 108.5
N3 C9A H9A1 108.5
C10A C9A H9A2 108.5
N3 C9A H9A2 108.5
H9A1 C9A H9A2 107.5
N4 C10A C9A 110.2(8)
N4 C10A H10C 109.6
C9A C10A H10C 109.6
N4 C10A H10D 109.6
C9A C10A H10D 109.6
H10C C10A H10D 108.1
C14 C13 H13B 120.1(17)
C14 C13 H13A 121.4(18)
H13B C13 H13A 118(2)
C13 C14 O1 125.7(2)
C13 C14 C15 119.3(2)
O1 C14 C15 115.1(2)
C20 C15 C16 119.5(2)
C20 C15 C14 120.2(2)
C16 C15 C14 120.3(2)
C17 C16 C15 119.4(2)
C17 C16 C21 120.7(2)
C15 C16 C21 119.9(2)
C18 C17 C16 122.1(3)
C18 C17 H17 118.9
C16 C17 H17 118.9
C19 C18 C17 117.5(3)
C19 C18 C22 121.4(3)
C17 C18 C22 121.1(3)
C18 C19 C20 122.8(3)
C18 C19 H19 118.6
C20 C19 H19 118.6
C15 C20 C19 118.6(2)
C15 C20 C23 121.2(2)
C19 C20 C23 120.2(2)
C16 C21 H21A 109.5
C16 C21 H21B 109.5
H21A C21 H21B 109.5
C16 C21 H21C 109.5
H21A C21 H21C 109.5
H21B C21 H21C 109.5
C18 C22 H22A 109.5
C18 C22 H22B 109.5
H22A C22 H22B 109.5
C18 C22 H22C 109.5
H22A C22 H22C 109.5
H22B C22 H22C 109.5
C20 C23 H23A 109.5
C20 C23 H23B 109.5
H23A C23 H23B 109.5
C20 C23 H23C 109.5
H23A C23 H23C 109.5
H23B C23 H23C 109.5
C25 C24 H24A 121.5(16)
C25 C24 H24B 122.7(18)
H24A C24 H24B 116(2)
C24 C25 O2 124.3(2)
C24 C25 C26 120.1(2)
O2 C25 C26 115.56(19)
C27 C26 C31 119.5(2)
C27 C26 C25 120.1(2)
C31 C26 C25 120.4(2)
C28 C27 C26 119.4(2)
C28 C27 C32 120.0(2)
C26 C27 C32 120.4(2)
C29 C28 C27 122.0(2)
C29 C28 H28 119.0
C27 C28 H28 119.0
C30 C29 C28 117.7(2)
C30 C29 C33 122.1(2)
C28 C29 C33 120.3(3)
C29 C30 C31 122.4(2)
C29 C30 H30 118.8
C31 C30 H30 118.8
C30 C31 C26 119.0(2)
C30 C31 C34 119.7(2)
C26 C31 C34 121.2(2)
C27 C32 H32A 109.5
C27 C32 H32B 109.5
H32A C32 H32B 109.5
C27 C32 H32C 109.5
H32A C32 H32C 109.5
H32B C32 H32C 109.5
C29 C33 H33A 109.5
C29 C33 H33B 109.5
H33A C33 H33B 109.5
C29 C33 H33C 109.5
H33A C33 H33C 109.5
H33B C33 H33C 109.5
C31 C34 H34A 109.5
C31 C34 H34B 109.5
H34A C34 H34B 109.5
C31 C34 H34C 109.5
H34A C34 H34C 109.5
H34B C34 H34C 109.5
C36 C35 H35B 121.4(15)
C36 C35 H35A 122.8(15)
H35B C35 H35A 116(2)
C35 C36 O3 123.1(2)
C35 C36 C37 119.6(2)
O3 C36 C37 117.29(18)
C42 C37 C38 120.0(2)
C42 C37 C36 120.5(2)
C38 C37 C36 119.2(2)
C39 C38 C37 118.6(2)
C39 C38 C43 120.5(2)
C37 C38 C43 120.9(2)
C40 C39 C38 122.3(2)
C40 C39 H39 118.8
C38 C39 H39 118.8
C39 C40 C41 118.3(2)
C39 C40 C44 120.5(2)
C41 C40 C44 121.1(3)
C40 C41 C42 121.6(2)
C40 C41 H41 119.2
C42 C41 H41 119.2
C37 C42 C41 119.2(2)
C37 C42 C45 121.1(2)
C41 C42 C45 119.7(2)
C38 C43 H43A 109.5
C38 C43 H43B 109.5
H43A C43 H43B 109.5
C38 C43 H43C 109.5
H43A C43 H43C 109.5
H43B C43 H43C 109.5
C40 C44 H44A 109.5
C40 C44 H44B 109.5
H44A C44 H44B 109.5
C40 C44 H44C 109.5
H44A C44 H44C 109.5
H44B C44 H44C 109.5
C42 C45 H45A 109.5
C42 C45 H45B 109.5
H45A C45 H45B 109.5
C42 C45 H45C 109.5
H45A C45 H45C 109.5
H45B C45 H45C 109.5
C47 C46 H46B 121.5(14)
C47 C46 H46A 120.2(16)
H46B C46 H46A 118(2)
C46 C47 O4 123.0(2)
C46 C47 C48 122.4(2)
O4 C47 C48 114.65(18)
C53 C48 C49 120.5(2)
C53 C48 C47 119.1(2)
C49 C48 C47 120.5(2)
C50 C49 C48 118.9(3)
C50 C49 C54 120.0(2)
C48 C49 C54 121.1(2)
C51 C50 C49 121.7(3)
C51 C50 H50 119.1
C49 C50 H50 119.1
C50 C51 C52 118.6(2)
C50 C51 C55 122.1(3)
C52 C51 C55 119.2(3)
C51 C52 C53 122.1(3)
C51 C52 H52 119.0
C53 C52 H52 119.0
C48 C53 C52 118.3(3)
C48 C53 C56 121.6(2)
C52 C53 C56 120.1(2)
C49 C54 H54A 109.5
C49 C54 H54B 109.5
H54A C54 H54B 109.5
C49 C54 H54C 109.5
H54A C54 H54C 109.5
H54B C54 H54C 109.5
C51 C55 H55A 109.5
C51 C55 H55B 109.5
H55A C55 H55B 109.5
C51 C55 H55C 109.5
H55A C55 H55C 109.5
H55B C55 H55C 109.5
C53 C56 H56A 109.5
C53 C56 H56B 109.5
H56A C56 H56B 109.5
C53 C56 H56C 109.5
H56A C56 H56C 109.5
H56B C56 H56C 109.5
C58 C57 H57B 120.8(15)
C58 C57 H57A 122.7(15)
H57B C57 H57A 117(2)
C57 C58 O5 124.6(2)
C57 C58 C59 120.5(2)
O5 C58 C59 114.86(19)
C60 C59 C64 120.0(2)
C60 C59 C58 119.9(2)
C64 C59 C58 120.1(2)
C61 C60 C59 119.0(2)
C61 C60 C65 119.8(2)
C59 C60 C65 121.1(2)
C60 C61 C62 121.5(3)
C60 C61 H61 119.2
C62 C61 H61 119.2
C63 C62 C61 118.2(2)
C63 C62 C66 121.9(3)
C61 C62 C66 119.9(3)
C62 C63 C64 122.7(2)
C62 C63 H63 118.7
C64 C63 H63 118.7
C63 C64 C59 118.6(2)
C63 C64 C67 119.8(2)
C59 C64 C67 121.6(2)
C60 C65 H65A 109.5
C60 C65 H65B 109.5
H65A C65 H65B 109.5
C60 C65 H65C 109.5
H65A C65 H65C 109.5
H65B C65 H65C 109.5
C62 C66 H66A 109.5
C62 C66 H66B 109.5
H66A C66 H66B 109.5
C62 C66 H66C 109.5
H66A C66 H66C 109.5
H66B C66 H66C 109.5
C64 C67 H67A 109.5
C64 C67 H67B 109.5
H67A C67 H67B 109.5
C64 C67 H67C 109.5
H67A C67 H67C 109.5
H67B C67 H67C 109.5
C69 C68 H68B 122.9(16)
C69 C68 H68A 120.8(16)
H68B C68 H68A 116(2)
C68 C69 O6 125.5(2)
C68 C69 C70 119.7(2)
O6 C69 C70 114.77(19)
C75 C70 C71 119.5(2)
C75 C70 C69 120.0(2)
C71 C70 C69 120.4(2)
C72 C71 C70 119.2(2)
C72 C71 C76 120.1(2)
C70 C71 C76 120.7(2)
C73 C72 C71 122.3(2)
C73 C72 H72 118.8
C71 C72 H72 118.8
C72 C73 C74 117.8(2)
C72 C73 C77 120.9(2)
C74 C73 C77 121.3(2)
C73 C74 C75 121.6(2)
C73 C74 H74 119.2
C75 C74 H74 119.2
C74 C75 C70 119.5(2)
C74 C75 C78 119.6(2)
C70 C75 C78 120.9(2)
C71 C76 H76A 109.5
C71 C76 H76B 109.5
H76A C76 H76B 109.5
C71 C76 H76C 109.5
H76A C76 H76C 109.5
H76B C76 H76C 109.5
C73 C77 H77A 109.5
C73 C77 H77B 109.5
H77A C77 H77B 109.5
C73 C77 H77C 109.5
H77A C77 H77C 109.5
H77B C77 H77C 109.5
C75 C78 H78A 109.5
C75 C78 H78B 109.5
H78A C78 H78B 109.5
C75 C78 H78C 109.5
H78A C78 H78C 109.5
H78B C78 H78C 109.5

loop_
_geom_bond_atom_site_label_1
_geom_bond_atom_site_label_2
_geom_bond_distance
Mg1 O2 1.9382(16)
Mg1 O1 1.9420(16)
Mg1 O3 1.9861(15)
Mg1 O4 2.0033(16)
Mg1 Mg2 3.0389(10)
Mg1 Na1 3.1915(11)
Mg2 O6 1.9422(16)
Mg2 O5 1.9497(16)
Mg2 O4 1.9767(15)
Mg2 O3 2.0133(16)
Mg2 Na2 3.1939(11)
Na1 O2 2.2901(18)
Na1 O1 2.3295(18)
Na1 N2 2.470(2)
Na1 N1 2.568(2)
Na2 O5 2.3043(17)
Na2 O6 2.3120(17)
Na2 N3 2.460(2)
Na2 N4 2.584(2)
O1 C14 1.333(3)
O2 C25 1.341(3)
O3 C36 1.358(2)
O4 C47 1.363(3)
O5 C58 1.342(3)
O6 C69 1.335(3)
N1 C2 1.453(4)
N1 C1 1.466(4)
N1 C3 1.473(4)
N2 C6 1.460(3)
N2 C5 1.462(3)
N2 C4 1.467(3)
N3 C9 1.405(5)
N3 C7 1.460(3)
N3 C8 1.467(4)
N3 C9A 1.684(9)
N4 C10A 1.402(10)
N4 C12 1.421(5)
N4 C11 1.448(5)
N4 C11A 1.477(8)
N4 C10 1.532(5)
N4 C12A 1.601(10)
C1 H1A 0.9800
C1 H1B 0.9800
C1 H1C 0.9800
C2 H2A 0.9800
C2 H2B 0.9800
C2 H2C 0.9800
C3 C4 1.488(4)
C3 H3A 0.9900
C3 H3B 0.9900
C4 H4A 0.9900
C4 H4B 0.9900
C5 H5A 0.9800
C5 H5B 0.9800
C5 H5C 0.9800
C6 H6A 0.9800
C6 H6B 0.9800
C6 H6C 0.9800
C7 H7A 0.9800
C7 H7B 0.9800
C7 H7C 0.9800
C8 H8A 0.9800
C8 H8B 0.9800
C8 H8C 0.9800
C9 C10 1.541(7)
C9 H9A 0.9900
C9 H9B 0.9900
C10 H10A 0.9900
C10 H10B 0.9900
C11 H11A 0.9800
C11 H11B 0.9800
C11 H11C 0.9800
C12 H12A 0.9800
C12 H12B 0.9800
C12 H12C 0.9800
C12A H12D 0.9800
C12A H12E 0.9800
C12A H12F 0.9800
C11A H11D 0.9800
C11A H11E 0.9800
C11A H11F 0.9800
C9A C10A 1.407(13)
C9A H9A1 0.9900
C9A H9A2 0.9900
C10A H10C 0.9900
C10A H10D 0.9900
C13 C14 1.329(4)
C13 H13B 0.96(3)
C13 H13A 0.93(3)
C14 C15 1.506(3)
C15 C20 1.396(3)
C15 C16 1.406(3)
C16 C17 1.388(4)
C16 C21 1.510(4)
C17 C18 1.386(4)
C17 H17 0.9500
C18 C19 1.374(4)
C18 C22 1.513(4)
C19 C20 1.401(4)
C19 H19 0.9500
C20 C23 1.510(4)
C21 H21A 0.9800
C21 H21B 0.9800
C21 H21C 0.9800
C22 H22A 0.9800
C22 H22B 0.9800
C22 H22C 0.9800
C23 H23A 0.9800
C23 H23B 0.9800
C23 H23C 0.9800
C24 C25 1.330(4)
C24 H24A 0.97(3)
C24 H24B 0.99(3)
C25 C26 1.498(3)
C26 C27 1.397(3)
C26 C31 1.402(3)
C27 C28 1.391(3)
C27 C32 1.505(3)
C28 C29 1.386(3)
C28 H28 0.9500
C29 C30 1.382(4)
C29 C33 1.510(4)
C30 C31 1.392(4)
C30 H30 0.9500
C31 C34 1.513(4)
C32 H32A 0.9800
C32 H32B 0.9800
C32 H32C 0.9800
C33 H33A 0.9800
C33 H33B 0.9800
C33 H33C 0.9800
C34 H34A 0.9800
C34 H34B 0.9800
C34 H34C 0.9800
C35 C36 1.327(3)
C35 H35B 0.95(3)
C35 H35A 0.98(3)
C36 C37 1.501(3)
C37 C42 1.397(3)
C37 C38 1.405(3)
C38 C39 1.395(3)
C38 C43 1.507(3)
C39 C40 1.378(4)
C39 H39 0.9500
C40 C41 1.383(3)
C40 C44 1.516(3)
C41 C42 1.398(3)
C41 H41 0.9500
C42 C45 1.511(3)
C43 H43A 0.9800
C43 H43B 0.9800
C43 H43C 0.9800
C44 H44A 0.9800
C44 H44B 0.9800
C44 H44C 0.9800
C45 H45A 0.9800
C45 H45B 0.9800
C45 H45C 0.9800
C46 C47 1.324(3)
C46 H46B 0.95(3)
C46 H46A 0.96(3)
C47 C48 1.500(3)
C48 C53 1.399(3)
C48 C49 1.409(4)
C49 C50 1.396(4)
C49 C54 1.499(4)
C50 C51 1.381(4)
C50 H50 0.9500
C51 C52 1.387(4)
C51 C55 1.521(4)
C52 C53 1.403(3)
C52 H52 0.9500
C53 C56 1.504(4)
C54 H54A 0.9800
C54 H54B 0.9800
C54 H54C 0.9800
C55 H55A 0.9800
C55 H55B 0.9800
C55 H55C 0.9800
C56 H56A 0.9800
C56 H56B 0.9800
C56 H56C 0.9800
C57 C58 1.330(3)
C57 H57B 0.99(3)
C57 H57A 1.01(3)
C58 C59 1.505(3)
C59 C60 1.398(3)
C59 C64 1.411(3)
C60 C61 1.393(3)
C60 C65 1.510(3)
C61 C62 1.399(4)
C61 H61 0.9500
C62 C63 1.368(4)
C62 C66 1.523(4)
C63 C64 1.387(3)
C63 H63 0.9500
C64 C67 1.507(4)
C65 H65A 0.9800
C65 H65B 0.9800
C65 H65C 0.9800
C66 H66A 0.9800
C66 H66B 0.9800
C66 H66C 0.9800
C67 H67A 0.9800
C67 H67B 0.9800
C67 H67C 0.9800
C68 C69 1.331(4)
C68 H68B 0.98(3)
C68 H68A 0.98(3)
C69 C70 1.511(3)
C70 C75 1.398(3)
C70 C71 1.399(3)
C71 C72 1.388(3)
C71 C76 1.505(3)
C72 C73 1.384(3)
C72 H72 0.9500
C73 C74 1.388(3)
C73 C77 1.513(3)
C74 C75 1.394(3)
C74 H74 0.9500
C75 C78 1.518(3)
C76 H76A 0.9800
C76 H76B 0.9800
C76 H76C 0.9800
C77 H77A 0.9800
C77 H77B 0.9800
C77 H77C 0.9800
C78 H78A 0.9800
C78 H78B 0.9800
C78 H78C 0.9800

loop_
_geom_torsion_atom_site_label_1
_geom_torsion_atom_site_label_2
_geom_torsion_atom_site_label_3
_geom_torsion_atom_site_label_4
_geom_torsion
O2 Mg1 O1 C14 -151.10(19)
O3 Mg1 O1 C14 76.4(2)
O4 Mg1 O1 C14 -24.4(2)
Mg2 Mg1 O1 C14 22.6(2)
Na1 Mg1 O1 C14 -157.1(2)
O2 Mg1 O1 Na1 6.04(7)
O3 Mg1 O1 Na1 -126.45(8)
O4 Mg1 O1 Na1 132.68(7)
Mg2 Mg1 O1 Na1 179.76(5)
O2 Na1 O1 C14 154.25(17)
N2 Na1 O1 C14 -87.76(18)
N1 Na1 O1 C14 13.1(2)
Mg1 Na1 O1 C14 159.6(2)
O2 Na1 O1 Mg1 -5.31(6)
N2 Na1 O1 Mg1 112.67(8)
N1 Na1 O1 Mg1 -146.50(12)
O1 Mg1 O2 C25 156.00(18)
O3 Mg1 O2 C25 -68.5(2)
O4 Mg1 O2 C25 29.9(2)
Mg2 Mg1 O2 C25 -18.1(2)
Na1 Mg1 O2 C25 162.2(2)
O1 Mg1 O2 Na1 -6.16(7)
O3 Mg1 O2 Na1 129.32(7)
O4 Mg1 O2 Na1 -132.27(7)
Mg2 Mg1 O2 Na1 179.72(5)
O1 Na1 O2 C25 -156.31(19)
N2 Na1 O2 C25 92.6(2)
N1 Na1 O2 C25 -4.0(2)
Mg1 Na1 O2 C25 -161.6(2)
O1 Na1 O2 Mg1 5.34(6)
N2 Na1 O2 Mg1 -105.73(9)
N1 Na1 O2 Mg1 157.68(9)
O2 Mg1 O3 C36 -61.9(2)
O1 Mg1 O3 C36 57.7(2)
O4 Mg1 O3 C36 177.9(2)
Mg2 Mg1 O3 C36 178.8(3)
Na1 Mg1 O3 C36 -5.0(3)
O2 Mg1 O3 Mg2 119.22(8)
O1 Mg1 O3 Mg2 -121.10(8)
O4 Mg1 O3 Mg2 -0.92(7)
Na1 Mg1 O3 Mg2 176.16(5)
O6 Mg2 O3 C36 54.80(17)
O5 Mg2 O3 C36 -54.20(17)
O4 Mg2 O3 C36 -178.24(16)
Mg1 Mg2 O3 C36 -179.17(18)
Na2 Mg2 O3 C36 -0.20(18)
O6 Mg2 O3 Mg1 -126.02(7)
O5 Mg2 O3 Mg1 124.98(7)
O4 Mg2 O3 Mg1 0.93(7)
Na2 Mg2 O3 Mg1 178.97(5)
O6 Mg2 O4 C47 -60.5(2)
O5 Mg2 O4 C47 63.0(2)
O3 Mg2 O4 C47 -179.6(2)
Mg1 Mg2 O4 C47 -178.7(2)
Na2 Mg2 O4 C47 3.0(3)
O6 Mg2 O4 Mg1 118.12(8)
O5 Mg2 O4 Mg1 -118.32(8)
O3 Mg2 O4 Mg1 -0.92(7)
Na2 Mg2 O4 Mg1 -178.37(6)
O2 Mg1 O4 C47 58.04(19)
O1 Mg1 O4 C47 -53.62(18)
O3 Mg1 O4 C47 179.78(17)
Mg2 Mg1 O4 C47 178.8(2)
Na1 Mg1 O4 C47 2.8(2)
O2 Mg1 O4 Mg2 -120.81(8)
O1 Mg1 O4 Mg2 127.54(8)
O3 Mg1 O4 Mg2 0.94(7)
Na1 Mg1 O4 Mg2 -176.07(5)
O6 Mg2 O5 C58 -158.89(16)
O4 Mg2 O5 C58 63.06(18)
O3 Mg2 O5 C58 -34.96(18)
Mg1 Mg2 O5 C58 11.46(19)
Na2 Mg2 O5 C58 -159.48(19)
O6 Mg2 O5 Na2 0.59(7)
O4 Mg2 O5 Na2 -137.47(7)
O3 Mg2 O5 Na2 124.52(7)
Mg1 Mg2 O5 Na2 170.94(5)
O6 Na2 O5 C58 155.78(19)
N3 Na2 O5 C58 -88.2(2)
N4 Na2 O5 C58 12.3(2)
Mg2 Na2 O5 C58 156.3(2)
O6 Na2 O5 Mg2 -0.51(6)
N3 Na2 O5 Mg2 115.51(10)
N4 Na2 O5 Mg2 -144.03(9)
O5 Mg2 O6 C69 160.36(18)
O4 Mg2 O6 C69 -63.2(2)
O3 Mg2 O6 C69 37.2(2)
Mg1 Mg2 O6 C69 -9.8(2)
Na2 Mg2 O6 C69 160.9(2)
O5 Mg2 O6 Na2 -0.59(7)
O4 Mg2 O6 Na2 135.90(8)
O3 Mg2 O6 Na2 -123.75(7)
Mg1 Mg2 O6 Na2 -170.72(5)
O5 Na2 O6 C69 -160.47(18)
N3 Na2 O6 C69 74.65(19)
N4 Na2 O6 C69 -26.2(2)
Mg2 Na2 O6 C69 -161.0(2)
O5 Na2 O6 Mg2 0.51(6)
N3 Na2 O6 Mg2 -124.36(8)
N4 Na2 O6 Mg2 134.80(10)
O2 Na1 N1 C2 -139.9(2)
O1 Na1 N1 C2 -12.3(3)
N2 Na1 N1 C2 101.4(2)
Mg1 Na1 N1 C2 -96.9(3)
O2 Na1 N1 C1 -15.2(3)
O1 Na1 N1 C1 112.4(3)
N2 Na1 N1 C1 -133.9(3)
Mg1 Na1 N1 C1 27.8(4)
O2 Na1 N1 C3 101.04(18)
O1 Na1 N1 C3 -131.37(19)
N2 Na1 N1 C3 -17.71(17)
Mg1 Na1 N1 C3 144.0(2)
O2 Na1 N2 C6 101.37(19)
O1 Na1 N2 C6 14.7(2)
N1 Na1 N2 C6 -130.24(19)
Mg1 Na1 N2 C6 57.0(2)
O2 Na1 N2 C5 -18.8(2)
O1 Na1 N2 C5 -105.39(18)
N1 Na1 N2 C5 109.63(18)
Mg1 Na1 N2 C5 -63.08(19)
O2 Na1 N2 C4 -139.30(16)
O1 Na1 N2 C4 134.06(16)
N1 Na1 N2 C4 -10.92(16)
Mg1 Na1 N2 C4 176.37(15)
O5 Na2 N3 C9 138.8(3)
O6 Na2 N3 C9 -128.2(3)
N4 Na2 N3 C9 10.9(3)
Mg2 Na2 N3 C9 -171.9(3)
O5 Na2 N3 C7 10.2(2)
O6 Na2 N3 C7 103.3(2)
N4 Na2 N3 C7 -117.6(2)
Mg2 Na2 N3 C7 59.6(2)
O5 Na2 N3 C8 -108.0(2)
O6 Na2 N3 C8 -14.9(2)
N4 Na2 N3 C8 124.2(2)
Mg2 Na2 N3 C8 -58.6(3)
O5 Na2 N3 C9A 116.4(3)
O6 Na2 N3 C9A -150.6(3)
N4 Na2 N3 C9A -11.5(3)
Mg2 Na2 N3 C9A 165.7(3)
O5 Na2 N4 C10A -142.7(5)
O6 Na2 N4 C10A 100.8(5)
N3 Na2 N4 C10A -16.8(5)
Mg2 Na2 N4 C10A 167.5(5)
O5 Na2 N4 C12 136.9(3)
O6 Na2 N4 C12 20.3(3)
N3 Na2 N4 C12 -97.2(3)
Mg2 Na2 N4 C12 87.1(3)
O5 Na2 N4 C11 8.4(3)
O6 Na2 N4 C11 -108.2(3)
N3 Na2 N4 C11 134.3(3)
Mg2 Na2 N4 C11 -41.4(4)
O5 Na2 N4 C11A -16.2(4)
O6 Na2 N4 C11A -132.7(4)
N3 Na2 N4 C11A 109.7(4)
Mg2 Na2 N4 C11A -66.0(4)
O5 Na2 N4 C10 -104.3(2)
O6 Na2 N4 C10 139.1(2)
N3 Na2 N4 C10 21.6(2)
Mg2 Na2 N4 C10 -154.1(2)
O5 Na2 N4 C12A 99.5(5)
O6 Na2 N4 C12A -17.1(5)
N3 Na2 N4 C12A -134.7(5)
Mg2 Na2 N4 C12A 49.7(5)
C2 N1 C3 C4 -73.3(3)
C1 N1 C3 C4 169.8(3)
Na1 N1 C3 C4 47.1(3)
C6 N2 C4 C3 161.6(3)
C5 N2 C4 C3 -79.7(3)
Na1 N2 C4 C3 40.4(3)
N1 C3 C4 N2 -65.2(3)
C7 N3 C9 C10 84.3(4)
C8 N3 C9 C10 -159.0(4)
C9A N3 C9 C10 29.8(9)
Na2 N3 C9 C10 -42.5(4)
C10A N4 C10 C9 55.6(7)
C12 N4 C10 C9 75.2(4)
C11 N4 C10 C9 -163.9(4)
C11A N4 C10 C9 -160.0(5)
C12A N4 C10 C9 95.6(7)
Na2 N4 C10 C9 -53.4(4)
N3 C9 C10 N4 70.8(5)
C9 N3 C9A C10A -70.2(11)
C7 N3 C9A C10A 158.6(8)
C8 N3 C9A C10A -80.9(9)
Na2 N3 C9A C10A 44.1(9)
C12 N4 C10A C9A 166.2(9)
C11 N4 C10A C9A -91.7(9)
C11A N4 C10A C9A -73.7(9)
C10 N4 C10A C9A -33.2(6)
C12A N4 C10A C9A 173.9(8)
Na2 N4 C10A C9A 47.1(9)
N3 C9A C10A N4 -65.3(11)
Mg1 O1 C14 C13 -11.1(4)
Na1 O1 C14 C13 -162.6(2)
Mg1 O1 C14 C15 167.73(15)
Na1 O1 C14 C15 16.3(3)
C13 C14 C15 C20 90.0(3)
O1 C14 C15 C20 -89.0(3)
C13 C14 C15 C16 -88.6(3)
O1 C14 C15 C16 92.4(3)
C20 C15 C16 C17 1.2(4)
C14 C15 C16 C17 179.8(2)
C20 C15 C16 C21 -177.9(3)
C14 C15 C16 C21 0.7(4)
C15 C16 C17 C18 0.3(4)
C21 C16 C17 C18 179.4(3)
C16 C17 C18 C19 -1.9(5)
C16 C17 C18 C22 178.0(3)
C17 C18 C19 C20 2.1(5)
C22 C18 C19 C20 -177.8(3)
C16 C15 C20 C19 -1.0(4)
C14 C15 C20 C19 -179.6(2)
C16 C15 C20 C23 179.4(3)
C14 C15 C20 C23 0.7(4)
C18 C19 C20 C15 -0.7(4)
C18 C19 C20 C23 179.0(3)
Mg1 O2 C25 C24 -8.6(4)
Na1 O2 C25 C24 147.8(2)
Mg1 O2 C25 C26 171.35(15)
Na1 O2 C25 C26 -32.2(3)
C24 C25 C26 C27 108.0(3)
O2 C25 C26 C27 -71.9(3)
C24 C25 C26 C31 -69.8(3)
O2 C25 C26 C31 110.2(3)
C31 C26 C27 C28 0.7(4)
C25 C26 C27 C28 -177.1(2)
C31 C26 C27 C32 177.3(2)
C25 C26 C27 C32 -0.6(3)
C26 C27 C28 C29 0.8(4)
C32 C27 C28 C29 -175.7(3)
C27 C28 C29 C30 -1.8(4)
C27 C28 C29 C33 179.0(3)
C28 C29 C30 C31 1.2(4)
C33 C29 C30 C31 -179.7(3)
C29 C30 C31 C26 0.4(4)
C29 C30 C31 C34 -178.0(3)
C27 C26 C31 C30 -1.3(4)
C25 C26 C31 C30 176.5(2)
C27 C26 C31 C34 177.0(2)
C25 C26 C31 C34 -5.2(4)
Mg1 O3 C36 C35 -177.84(19)
Mg2 O3 C36 C35 0.8(3)
Mg1 O3 C36 C37 1.4(3)
Mg2 O3 C36 C37 -179.97(15)
C35 C36 C37 C42 -76.1(3)
O3 C36 C37 C42 104.7(2)
C35 C36 C37 C38 98.1(3)
O3 C36 C37 C38 -81.1(3)
C42 C37 C38 C39 0.8(3)
C36 C37 C38 C39 -173.4(2)
C42 C37 C38 C43 178.7(2)
C36 C37 C38 C43 4.5(3)
C37 C38 C39 C40 -0.6(3)
C43 C38 C39 C40 -178.6(2)
C38 C39 C40 C41 -0.4(4)
C38 C39 C40 C44 178.7(2)
C39 C40 C41 C42 1.4(4)
C44 C40 C41 C42 -177.8(2)
C38 C37 C42 C41 0.1(3)
C36 C37 C42 C41 174.3(2)
C38 C37 C42 C45 -177.4(2)
C36 C37 C42 C45 -3.3(3)
C40 C41 C42 C37 -1.2(3)
C40 C41 C42 C45 176.3(2)
Mg2 O4 C47 C46 175.9(2)
Mg1 O4 C47 C46 -2.5(3)
Mg2 O4 C47 C48 -2.5(3)
Mg1 O4 C47 C48 179.09(15)
C46 C47 C48 C53 -88.7(3)
O4 C47 C48 C53 89.7(2)
C46 C47 C48 C49 90.9(3)
O4 C47 C48 C49 -90.7(3)
C53 C48 C49 C50 -0.1(3)
C47 C48 C49 C50 -179.7(2)
C53 C48 C49 C54 180.0(2)
C47 C48 C49 C54 0.4(3)
C48 C49 C50 C51 0.2(4)
C54 C49 C50 C51 -179.9(2)
C49 C50 C51 C52 0.0(4)
C49 C50 C51 C55 177.8(2)
C50 C51 C52 C53 -0.1(4)
C55 C51 C52 C53 -178.0(2)
C49 C48 C53 C52 0.0(3)
C47 C48 C53 C52 179.6(2)
C49 C48 C53 C56 -179.4(2)
C47 C48 C53 C56 0.2(3)
C51 C52 C53 C48 0.2(4)
C51 C52 C53 C56 179.5(2)
Mg2 O5 C58 C57 -8.1(3)
Na2 O5 C58 C57 -159.14(18)
Mg2 O5 C58 C59 171.32(14)
Na2 O5 C58 C59 20.3(3)
C57 C58 C59 C60 -109.9(3)
O5 C58 C59 C60 70.6(3)
C57 C58 C59 C64 68.8(3)
O5 C58 C59 C64 -110.7(2)
C64 C59 C60 C61 2.0(3)
C58 C59 C60 C61 -179.3(2)
C64 C59 C60 C65 -174.7(2)
C58 C59 C60 C65 4.0(3)
C59 C60 C61 C62 -1.3(4)
C65 C60 C61 C62 175.4(2)
C60 C61 C62 C63 -0.4(4)
C60 C61 C62 C66 178.6(3)
C61 C62 C63 C64 1.4(4)
C66 C62 C63 C64 -177.6(3)
C62 C63 C64 C59 -0.7(4)
C62 C63 C64 C67 178.4(3)
C60 C59 C64 C63 -1.1(3)
C58 C59 C64 C63 -179.7(2)
C60 C59 C64 C67 179.9(2)
C58 C59 C64 C67 1.2(3)
Mg2 O6 C69 C68 5.5(3)
Na2 O6 C69 C68 160.5(2)
Mg2 O6 C69 C70 -173.90(14)
Na2 O6 C69 C70 -18.9(3)
C68 C69 C70 C75 -93.9(3)
O6 C69 C70 C75 85.5(3)
C68 C69 C70 C71 85.7(3)
O6 C69 C70 C71 -94.9(3)
C75 C70 C71 C72 -0.9(4)
C69 C70 C71 C72 179.6(2)
C75 C70 C71 C76 179.8(2)
C69 C70 C71 C76 0.2(3)
C70 C71 C72 C73 0.6(4)
C76 C71 C72 C73 179.9(2)
C71 C72 C73 C74 0.4(4)
C71 C72 C73 C77 -179.8(3)
C72 C73 C74 C75 -1.2(4)
C77 C73 C74 C75 179.1(3)
C73 C74 C75 C70 0.9(4)
C73 C74 C75 C78 -178.5(3)
C71 C70 C75 C74 0.1(4)
C69 C70 C75 C74 179.7(2)
C71 C70 C75 C78 179.6(2)
C69 C70 C75 C78 -0.8(4)
